data_2204372
loop_
_publ_author_name
'Gao, Shan'
'Liu, Ji-Wei'
'Huo, Li- Hua'
'Zhao, Hui'
'Ng, Seik Weng'

_publ_section_title
;
 3-Hydroxypyridinium 3-(carboxymethoxy)phenoxyacetate
;
_journal_issue 10
_journal_name_full 'Acta Crystallographica Section E'
_journal_page_first o1854
_journal_page_last o1855
_journal_paper_doi 10.1107/S1600536804023219
_journal_volume 60
_journal_year 2004
_chemical_formula_iupac 'C5 H6 N O +, C10 H9 O6 -'
_chemical_formula_moiety 'C5 H6 N O +, C10 H9 O6 -'
_chemical_formula_sum 'C15 H15 N O7'
_chemical_formula_weight 321.28
_chemical_name_systematic
;
3-Hydroxypyridinium 3-(carboxymethoxy)phenoxyacetate
;
_space_group_IT_number 14
_symmetry_cell_setting monoclinic
_symmetry_space_group_name_Hall '-P 2yn'
_symmetry_space_group_name_H-M 'P 1 21/n 1'
_atom_sites_solution_hydrogens geom
_atom_sites_solution_primary direct
_atom_sites_solution_secondary difmap
_audit_creation_method SHELXL-97
_cell_angle_alpha 90.00
_cell_angle_beta 110.58(4)
_cell_angle_gamma 90.00
_cell_formula_units_Z 4
_cell_length_a 15.960(2)
_cell_length_b 4.8404(4)
_cell_length_c 20.313(3)
_cell_measurement_reflns_used 6106
_cell_measurement_temperature 295(2)
_cell_measurement_theta_max 27.5
_cell_measurement_theta_min 4.4
_cell_volume 1469.1(5)
_computing_cell_refinement RAPID-AUTO
_computing_data_collection 'RAPID-AUTO (Rigaku, 1998)'
_computing_data_reduction 'CrystalStructure (Rigaku/MSC, 2002)'
_computing_molecular_graphics 'ORTEPII (Johnson, 1976)'
_computing_publication_material SHELXL97
_computing_structure_refinement 'SHELXL97 (Sheldrick, 1997)'
_computing_structure_solution 'SHELXS97 (Sheldrick, 1997)'
_diffrn_ambient_temperature 295(2)
_diffrn_measured_fraction_theta_full 1.00
_diffrn_measured_fraction_theta_max 1.00
_diffrn_measurement_device_type 'Rigaku R-AXIS RAPID'
_diffrn_measurement_method \w
_diffrn_radiation_monochromator graphite
_diffrn_radiation_source 'fine-focus sealed tube'
_diffrn_radiation_type MoK\a
_diffrn_radiation_wavelength 0.71073
_diffrn_reflns_av_R_equivalents 0.063
_diffrn_reflns_av_sigmaI/netI 0.053
_diffrn_reflns_limit_h_max 20
_diffrn_reflns_limit_h_min -20
_diffrn_reflns_limit_k_max 5
_diffrn_reflns_limit_k_min -6
_diffrn_reflns_limit_l_max 26
_diffrn_reflns_limit_l_min -26
_diffrn_reflns_number 13092
_diffrn_reflns_theta_full 27.5
_diffrn_reflns_theta_max 27.5
_diffrn_reflns_theta_min 3.0
_diffrn_standards_decay_% 0
_diffrn_standards_interval_count 0
_diffrn_standards_interval_time 0
_diffrn_standards_number 0
_exptl_absorpt_coefficient_mu 0.117
_exptl_absorpt_correction_T_max 0.978
_exptl_absorpt_correction_T_min 0.790
_exptl_absorpt_correction_type multi-scan
_exptl_absorpt_process_details '(ABSCOR; Higashi, 1995)'
_exptl_crystal_colour Colorless
_exptl_crystal_density_diffrn 1.453
_exptl_crystal_density_method 'not measured'
_exptl_crystal_description Prism
_exptl_crystal_F_000 672
_exptl_crystal_size_max 0.38
_exptl_crystal_size_mid 0.25
_exptl_crystal_size_min 0.19
_refine_diff_density_max 0.20
_refine_diff_density_min -0.19
_refine_ls_extinction_method none
_refine_ls_goodness_of_fit_ref 1.02
_refine_ls_hydrogen_treatment mixed
_refine_ls_matrix_type full
_refine_ls_number_parameters 220
_refine_ls_number_reflns 3367
_refine_ls_number_restraints 3
_refine_ls_restrained_S_all 1.02
_refine_ls_R_factor_all 0.108
_refine_ls_R_factor_gt 0.057
_refine_ls_shift/su_max 0.001
_refine_ls_shift/su_mean 0.000
_refine_ls_structure_factor_coef Fsqd
_refine_ls_weighting_details 'calc w = 1/[\s^2^(Fo^2^)+(0.06P)^2^+0.1723P] where P = (Fo^2^+2Fc^2^)/3'
_refine_ls_weighting_scheme calc
_refine_ls_wR_factor_gt 0.113
_refine_ls_wR_factor_ref 0.129
_reflns_number_gt 2121
_reflns_number_total 3367
_reflns_threshold_expression I>2\s(I)
_cod_data_source_file nc6000.cif
_cod_data_source_block I
_cod_depositor_comments
;
The following automatic conversions were performed:
'_exptl_absorpt_correction_type' value 'Multi-scan' changed to
'multi-scan' according to
'/home/saulius/struct/CIF-dictionaries/cif_core.dic' dictionary named
'cif_core.dic' version 2.4.1 from 2010-06-29.

Automatic conversion script
Id: cif_fix_enum 1527 2010-12-29 10:47:43Z saulius 

The following automatic conversions were performed:

'_exptl_absorpt_correction_type' value 'Multi-scan' changed to
'multi-scan' according to
/home/saulius/struct/CIF-dictionaries/cif_core.dic dictionary named
'cif_core.dic' version 2.4.1 from 2010-06-29.

Automatic conversion script
Id: cif_fix_values 1715 2011-07-08 13:25:40Z adriana 
;
_cod_original_cell_volume 1469.1(3)
_cod_original_sg_symbol_H-M 'P 21/n'
_cod_database_code 2204372

loop_
_symmetry_equiv_pos_as_xyz
'x, y, z'
'-x+1/2, y+1/2, -z+1/2'
'-x, -y, -z'
'x-1/2, -y-1/2, z-1/2'

loop_
_atom_site_label
_atom_site_fract_x
_atom_site_fract_y
_atom_site_fract_z
_atom_site_U_iso_or_equiv
_atom_site_adp_type
_atom_site_calc_flag
_atom_site_refinement_flags
_atom_site_occupancy
_atom_site_type_symbol
O1 0.56620(10) 0.2796(4) 0.37030(10) 0.0528(5) Uani d D 1 O
O2 0.28290(10) 0.4081(3) 0.48440(10) 0.0463(4) Uani d . 1 O
O3 0.38530(10) 0.0884(3) 0.53250(10) 0.0489(5) Uani d . 1 O
O4 0.20850(10) 0.3617(3) 0.57840(10) 0.0457(4) Uani d . 1 O
O5 -0.02620(10) 0.7256(3) 0.64570(10) 0.0354(4) Uani d . 1 O
O6 -0.15790(10) 1.0966(4) 0.63160(10) 0.0557(5) Uani d . 1 O
O7 -0.14880(10) 1.2422(3) 0.52980(10) 0.0445(4) Uani d D 1 O
N1 0.36410(10) 0.4975(5) 0.39350(10) 0.0493(5) Uani d D 1 N
C1 0.4409(2) 0.3651(5) 0.40550(10) 0.0420(6) Uani d . 1 C
C2 0.48750(10) 0.4008(5) 0.36030(10) 0.0372(5) Uani d . 1 C
C3 0.4512(2) 0.5730(5) 0.30280(10) 0.0452(6) Uani d . 1 C
C4 0.3716(2) 0.7053(6) 0.29260(10) 0.0584(7) Uani d . 1 C
C5 0.3283(2) 0.6671(6) 0.3393(2) 0.0591(8) Uani d . 1 C
C6 0.31920(10) 0.2306(5) 0.53080(10) 0.0352(5) Uani d . 1 C
C7 0.28210(10) 0.1822(5) 0.58890(10) 0.0347(5) Uani d . 1 C
C8 0.16430(10) 0.3542(4) 0.62540(10) 0.0302(5) Uani d . 1 C
C9 0.09290(10) 0.5379(4) 0.60990(10) 0.0308(5) Uani d . 1 C
C10 0.04470(10) 0.5515(4) 0.65470(10) 0.0278(4) Uani d . 1 C
C11 0.06700(10) 0.3836(4) 0.71360(10) 0.0324(5) Uani d . 1 C
C12 0.13670(10) 0.2012(4) 0.72710(10) 0.0340(5) Uani d . 1 C
C13 0.18690(10) 0.1830(4) 0.68350(10) 0.0328(5) Uani d . 1 C
C14 -0.05140(10) 0.8971(4) 0.58570(10) 0.0323(5) Uani d . 1 C
C15 -0.12570(10) 1.0870(5) 0.58660(10) 0.0336(5) Uani d . 1 C
H1o 0.577(2) 0.156(5) 0.4020(10) 0.090(10) Uiso d D 1 H
H7o -0.1910(10) 1.348(5) 0.530(2) 0.090(10) Uiso d D 1 H
H1n 0.334(2) 0.466(6) 0.4210(10) 0.070(10) Uiso d D 1 H
H1 0.4632 0.2488 0.4443 0.050 Uiso calc R 1 H
H3 0.4807 0.5989 0.2711 0.054 Uiso calc R 1 H
H4 0.3472 0.8209 0.2540 0.070 Uiso calc R 1 H
H5 0.2747 0.7581 0.3332 0.071 Uiso calc R 1 H
H7a 0.2630 -0.0084 0.5882 0.042 Uiso calc R 1 H
H7b 0.3280 0.2184 0.6343 0.042 Uiso calc R 1 H
H9 0.0779 0.6497 0.5702 0.037 Uiso calc R 1 H
H11 0.0348 0.3945 0.7437 0.039 Uiso calc R 1 H
H12 0.1508 0.0871 0.7664 0.041 Uiso calc R 1 H
H13 0.2343 0.0594 0.6931 0.039 Uiso calc R 1 H
H14a -0.0714 0.7845 0.5435 0.039 Uiso calc R 1 H
H14b -0.0004 1.0051 0.5854 0.039 Uiso calc R 1 H

loop_
_atom_site_aniso_label
_atom_site_aniso_U_11
_atom_site_aniso_U_22
_atom_site_aniso_U_33
_atom_site_aniso_U_12
_atom_site_aniso_U_13
_atom_site_aniso_U_23
O1 0.0520(10) 0.0680(10) 0.0490(10) 0.0250(10) 0.0310(10) 0.0180(10)
O2 0.0480(10) 0.0560(10) 0.0440(10) 0.0230(10) 0.0280(10) 0.0200(10)
O3 0.0470(10) 0.0600(10) 0.0500(10) 0.0250(10) 0.0300(10) 0.0170(10)
O4 0.0460(10) 0.0580(10) 0.0450(10) 0.0270(10) 0.0310(10) 0.0220(10)
O5 0.0400(10) 0.0380(10) 0.0360(10) 0.0120(10) 0.0220(10) 0.0080(10)
O6 0.0540(10) 0.0720(10) 0.0530(10) 0.0270(10) 0.0340(10) 0.0140(10)
O7 0.0480(10) 0.0480(10) 0.0420(10) 0.0210(10) 0.0230(10) 0.0130(10)
N1 0.0490(10) 0.0630(10) 0.0470(10) 0.0070(10) 0.0320(10) 0.0010(10)
C1 0.0470(10) 0.0500(10) 0.0340(10) 0.0070(10) 0.0210(10) 0.0040(10)
C2 0.0410(10) 0.0420(10) 0.0340(10) 0.0060(10) 0.0180(10) 0.0020(10)
C3 0.0500(10) 0.056(2) 0.0370(10) 0.0110(10) 0.0250(10) 0.0100(10)
C4 0.059(2) 0.070(2) 0.050(2) 0.023(2) 0.0230(10) 0.0200(10)
C5 0.0490(10) 0.074(2) 0.061(2) 0.026(2) 0.0270(10) 0.013(2)
C6 0.0340(10) 0.0410(10) 0.0340(10) 0.0080(10) 0.0160(10) 0.0040(10)
C7 0.0320(10) 0.0410(10) 0.0350(10) 0.0100(10) 0.0150(10) 0.0050(10)
C8 0.0300(10) 0.0330(10) 0.0310(10) 0.0020(10) 0.0150(10) 0.0010(10)
C9 0.0330(10) 0.0320(10) 0.0290(10) 0.0060(10) 0.0140(10) 0.0070(10)
C10 0.0300(10) 0.0270(10) 0.0290(10) 0.0010(10) 0.0120(10) -0.0020(10)
C11 0.0370(10) 0.0360(10) 0.0300(10) 0.0010(10) 0.0180(10) 0.0020(10)
C12 0.0380(10) 0.0350(10) 0.0290(10) 0.0020(10) 0.0110(10) 0.0080(10)
C13 0.0310(10) 0.0320(10) 0.0350(10) 0.0050(10) 0.0110(10) 0.0050(10)
C14 0.0350(10) 0.0340(10) 0.0310(10) 0.0060(10) 0.0150(10) 0.0040(10)
C15 0.0320(10) 0.0360(10) 0.0350(10) 0.0030(10) 0.0130(10) -0.0020(10)

loop_
_atom_type_symbol
_atom_type_description
_atom_type_scat_dispersion_real
_atom_type_scat_dispersion_imag
_atom_type_scat_source
C C 0.0033 0.0016 'International Tables Vol C Tables 4.2.6.8 and 6.1.1.4'
H H 0.0000 0.0000 'International Tables Vol C Tables 4.2.6.8 and 6.1.1.4'
N N 0.0061 0.0033 'International Tables Vol C Tables 4.2.6.8 and 6.1.1.4'
O O 0.0106 0.0060 'International Tables Vol C Tables 4.2.6.8 and 6.1.1.4'

loop_
_geom_angle_atom_site_label_1
_geom_angle_atom_site_label_2
_geom_angle_atom_site_label_3
_geom_angle
_geom_angle_publ_flag
C7 O4 C8 118.7(2) yes
C10 O5 C14 116.7(2) yes
C1 N1 C5 123.4(2) yes
N1 C1 C2 119.7(2) yes
O1 C2 C1 122.7(2) yes
O1 C2 C3 119.1(2) yes
C1 C2 C3 118.2(2) yes
C2 C3 C4 120.0(2) yes
C3 C4 C5 120.0(2) yes
N1 C5 C4 118.8(2) yes
O3 C6 O2 124.0(2) yes
O3 C6 C7 116.8(2) yes
O2 C6 C7 119.2(2) yes
O4 C7 C6 108.5(2) yes
O4 C8 C13 124.4(2) yes
O4 C8 C9 114.0(2) yes
C9 C8 C13 121.6(2) yes
C8 C9 C10 118.8(2) yes
O5 C10 C9 124.4(2) yes
O5 C10 C11 115.2(2) yes
C9 C10 C11 120.4(2) yes
C10 C11 C12 119.7(2) yes
C11 C12 C13 121.4(2) yes
C8 C13 C12 118.0(2) yes
O5 C14 C15 109.6(2) yes
O6 C15 O7 125.8(2) yes
O6 C15 C14 125.8(2) yes
O7 C15 C14 108.4(2) yes
C2 O1 H1o 111(2) no
C15 O7 H7o 108(2) no
C1 N1 H1n 119(2) no
C5 N1 H1n 117(2) no
N1 C1 H1 120.2 no
C2 C1 H1 120.2 no
C4 C3 H3 120.0 no
C2 C3 H3 120.0 no
C5 C4 H4 120.0 no
C3 C4 H4 120.0 no
N1 C5 H5 120.6 no
C4 C5 H5 120.6 no
O4 C7 H7a 110.0 no
C6 C7 H7a 110.0 no
O4 C7 H7b 110.0 no
C6 C7 H7b 110.0 no
H7a C7 H7b 108.4 no
C10 C9 H9 120.6 no
C8 C9 H9 120.6 no
C12 C11 H11 120.1 no
C10 C11 H11 120.1 no
C11 C12 H12 119.3 no
C13 C12 H12 119.3 no
C8 C13 H13 121.0 no
C12 C13 H13 121.0 no
O5 C14 H14a 109.8 no
C15 C14 H14a 109.7 no
O5 C14 H14b 109.7 no
C15 C14 H14b 109.8 no
H14a C14 H14b 108.2 no

loop_
_geom_bond_atom_site_label_1
_geom_bond_atom_site_label_2
_geom_bond_distance
_geom_bond_publ_flag
O1 C2 1.334(3) yes
O2 C6 1.257(3) yes
O3 C6 1.250(2) yes
O4 C8 1.374(2) yes
O4 C7 1.416(2) yes
O5 C10 1.371(2) yes
O5 C14 1.410(2) yes
O6 C15 1.196(2) yes
O7 C15 1.318(3) yes
N1 C1 1.327(3) yes
N1 C5 1.331(3) yes
C1 C2 1.383(3) yes
C2 C3 1.385(3) yes
C3 C4 1.372(3) yes
C4 C5 1.369(4) yes
C6 C7 1.514(3) yes
C8 C9 1.391(3) yes
C8 C13 1.382(3) yes
C9 C10 1.384(3) yes
C10 C11 1.385(3) yes
C11 C12 1.370(3) yes
C12 C13 1.391(3) yes
C14 C15 1.506(3) yes
O1 H1o 0.860(10) no
O7 H7o 0.850(10) no
N1 H1n 0.870(10) no
C1 H1 0.93 no
C3 H3 0.93 no
C4 H4 0.93 no
C5 H5 0.93 no
C7 H7a 0.97 no
C7 H7b 0.97 no
C9 H9 0.93 no
C11 H11 0.93 no
C12 H12 0.93 no
C13 H13 0.93 no
C14 H14a 0.97 no
C14 H14b 0.97 no

loop_
_geom_hbond_atom_site_label_D
_geom_hbond_atom_site_label_H
_geom_hbond_atom_site_label_A
_geom_hbond_site_symmetry_A
_geom_hbond_distance_DH
_geom_hbond_distance_HA
_geom_hbond_distance_DA
_geom_hbond_angle_DHA
_geom_hbond_publ_flag
N1 H1n O2 . 0.870(10) 1.770(10) 2.638(3) 173(3) yes
O1 H1o O3 3_656 0.860(10) 1.720(10) 2.569(2) 172(3) yes
O7 H7o O2 3_576 0.850(10) 1.820(10) 2.663(2) 170(3) yes

loop_
_geom_torsion_atom_site_label_1
_geom_torsion_atom_site_label_2
_geom_torsion_atom_site_label_3
_geom_torsion_atom_site_label_4
_geom_torsion
_geom_torsion_publ_flag
C5 N1 C1 C2 -0.1(4) no
N1 C1 C2 O1 178.2(2) no
N1 C1 C2 C3 -0.8(4) no
O1 C2 C3 C4 -178.3(2) no
C1 C2 C3 C4 0.9(4) no
C2 C3 C4 C5 0.0(4) no
C1 N1 C5 C4 1.0(4) no
C3 C4 C5 N1 -1.0(4) no
C8 O4 C7 C6 -179.8(2) no
O3 C6 C7 O4 179.7(2) no
O2 C6 C7 O4 -0.2(3) no
C7 O4 C8 C13 0.5(3) no
C7 O4 C8 C9 -179.8(2) no
O4 C8 C9 C10 -178.7(2) no
C13 C8 C9 C10 1.0(3) no
C14 O5 C10 C9 1.1(3) no
C14 O5 C10 C11 -179.2(2) no
C8 C9 C10 O5 179.3(2) no
C8 C9 C10 C11 -0.4(3) no
O5 C10 C11 C12 179.7(2) no
C9 C10 C11 C12 -0.6(3) no
C10 C11 C12 C13 0.9(3) no
O4 C8 C13 C12 179.0(2) no
C9 C8 C13 C12 -0.7(3) no
C11 C12 C13 C8 -0.3(3) no
C10 O5 C14 C15 -176.2(2) no
O5 C14 C15 O6 1.2(3) no
O5 C14 C15 O7 -179.2(2) no

loop_
_cod_related_entry_id
_cod_related_entry_database
_cod_related_entry_code
1 ChemSpider 21130408
